data_1542574
loop_
_publ_author_name
'Cai, Qun'
'Li, Deng-Kui'
'Zhou, Rong-Rong'
'Shu, Wen-Ming'
'Wu, Yan-Dong'
'Wu, An-Xin'

_publ_section_title
;
 Acid-Catalyzed Multicomponent Tandem Cyclizations: Access to
 Polyfunctional Dihydroindolizino[8,7-b]indoles.
;
_journal_issue 6
_journal_name_full 'Organic letters'
_journal_page_first 1342
_journal_page_last 1345
_journal_paper_doi 10.1021/acs.orglett.6b00281
_journal_volume 18
_journal_year 2016
_chemical_formula_sum 'C28 H22 Cl3 N3 O3'
_chemical_formula_weight 554.84
_chemical_name_systematic
; 
 ? 
;
_space_group_IT_number 14
_symmetry_cell_setting monoclinic
_symmetry_space_group_name_Hall '-P 2ybc'
_symmetry_space_group_name_H-M 'P 1 21/c 1'
_atom_sites_solution_hydrogens geom
_atom_sites_solution_primary direct
_atom_sites_solution_secondary difmap
_audit_creation_method SHELXL-97
_cell_angle_alpha 90.00
_cell_angle_beta 97.837(2)
_cell_angle_gamma 90.00
_cell_formula_units_Z 4
_cell_length_a 12.2576(16)
_cell_length_b 19.070(2)
_cell_length_c 11.4688(15)
_cell_measurement_reflns_used 5903
_cell_measurement_temperature 273(2)
_cell_measurement_theta_max 24.53
_cell_measurement_theta_min 2.52
_cell_volume 2655.8(6)
_computing_structure_refinement 'SHELXL-97 (Sheldrick, 2008)'
_computing_structure_solution 'SHELXS-97 (Sheldrick, 2008)'
_diffrn_ambient_temperature 273(2)
_diffrn_measured_fraction_theta_full 0.992
_diffrn_measured_fraction_theta_max 0.992
_diffrn_measurement_device_type CCD
_diffrn_radiation_monochromator graphite
_diffrn_radiation_source 'fine-focus sealed tube'
_diffrn_radiation_type MoK\a
_diffrn_radiation_wavelength 0.71073
_diffrn_reflns_av_R_equivalents 0.0326
_diffrn_reflns_av_sigmaI/netI 0.0303
_diffrn_reflns_limit_h_max 14
_diffrn_reflns_limit_h_min -14
_diffrn_reflns_limit_k_max 22
_diffrn_reflns_limit_k_min -21
_diffrn_reflns_limit_l_max 13
_diffrn_reflns_limit_l_min -13
_diffrn_reflns_number 18018
_diffrn_reflns_theta_full 24.89
_diffrn_reflns_theta_max 24.89
_diffrn_reflns_theta_min 1.68
_exptl_absorpt_coefficient_mu 0.380
_exptl_absorpt_correction_T_max 0.9347
_exptl_absorpt_correction_T_min 0.9210
_exptl_absorpt_correction_type multi-scan
_exptl_absorpt_process_details sadabs
_exptl_crystal_colour colorless
_exptl_crystal_density_diffrn 1.388
_exptl_crystal_density_method 'not measured'
_exptl_crystal_description block
_exptl_crystal_F_000 1144
_exptl_crystal_size_max 0.22
_exptl_crystal_size_mid 0.20
_exptl_crystal_size_min 0.18
_refine_diff_density_max 0.694
_refine_diff_density_min -0.544
_refine_diff_density_rms 0.055
_refine_ls_extinction_method none
_refine_ls_goodness_of_fit_ref 1.030
_refine_ls_hydrogen_treatment mixed
_refine_ls_matrix_type full
_refine_ls_number_parameters 363
_refine_ls_number_reflns 4590
_refine_ls_number_restraints 48
_refine_ls_restrained_S_all 1.120
_refine_ls_R_factor_all 0.0879
_refine_ls_R_factor_gt 0.0722
_refine_ls_shift/su_max 0.085
_refine_ls_shift/su_mean 0.005
_refine_ls_structure_factor_coef Fsqd
_refine_ls_weighting_details 'calc w=1/[\s^2^(Fo^2^)+(0.1156P)^2^+2.2818P] where P=(Fo^2^+2Fc^2^)/3'
_refine_ls_weighting_scheme calc
_refine_ls_wR_factor_gt 0.2020
_refine_ls_wR_factor_ref 0.2199
_reflns_number_gt 3565
_reflns_number_total 4590
_reflns_threshold_expression >2sigma(I)
_cod_data_source_file 4c.cif
_cod_data_source_block 1
_cod_depositor_comments
;
The following automatic conversions were performed:

'_symmetry_cell_setting' value 'Monoclinic' changed to 'monoclinic'
according to
/usr/data/users/saulius/crontab/automatic-downloads/rss-feeds/ACS/lib/dictionaries/cif_core.dic
dictionary named 'cif_core.dic' version 2.4.2 from 2011-04-26.

Automatic conversion script
Id: cif_fix_values 4268 2015-11-12 08:31:59Z antanas 

 Adding full bibliography for 1542573--1542575.cif.
;
_cod_original_cell_volume 2655.9(6)
_cod_original_sg_symbol_H-M P2(1)/c
_cod_database_code 1542574

loop_
_symmetry_equiv_pos_as_xyz
'x, y, z'
'-x, y+1/2, -z+1/2'
'-x, -y, -z'
'x, -y-1/2, z-1/2'

loop_
_atom_site_label
_atom_site_type_symbol
_atom_site_fract_x
_atom_site_fract_y
_atom_site_fract_z
_atom_site_U_iso_or_equiv
_atom_site_adp_type
_atom_site_occupancy
_atom_site_symmetry_multiplicity
_atom_site_calc_flag
_atom_site_refinement_flags
_atom_site_disorder_assembly
_atom_site_disorder_group
C1 C 0.6321(5) 0.2490(2) 1.0119(4) 0.0895(15) Uani 1 1 d . . .
H1 H 0.5755 0.2664 0.9572 0.107 Uiso 1 1 calc R . .
C2 C 0.7300(7) 0.2857(4) 1.0355(6) 0.144(3) Uani 1 1 d . . .
H2 H 0.7396 0.3274 0.9961 0.173 Uiso 1 1 calc R . .
C3 C 0.8131(6) 0.2605(5) 1.1174(7) 0.153(3) Uani 1 1 d . . .
H3 H 0.8796 0.2845 1.1321 0.184 Uiso 1 1 calc R . .
C4 C 0.7977(4) 0.1996(4) 1.1774(5) 0.117(2) Uani 1 1 d . . .
H4 H 0.8531 0.1834 1.2346 0.140 Uiso 1 1 calc R . .
C5 C 0.7008(3) 0.1625(2) 1.1535(3) 0.0714(11) Uani 1 1 d . . .
H5 H 0.6910 0.1212 1.1940 0.086 Uiso 1 1 calc R . .
C6 C 0.6183(3) 0.18695(17) 1.0691(3) 0.0532(8) Uani 1 1 d . . .
C7 C 0.5166(3) 0.14555(16) 1.0393(3) 0.0454(7) Uani 1 1 d . . .
C8 C 0.4414(3) 0.12001(16) 1.1079(3) 0.0463(7) Uani 1 1 d . . .
C9 C 0.3584(3) 0.07975(16) 1.0386(3) 0.0443(7) Uani 1 1 d . . .
C10 C 0.3874(2) 0.08203(16) 0.9270(3) 0.0424(7) Uani 1 1 d . . .
C11 C 0.2621(3) 0.04286(16) 1.0729(2) 0.0439(7) Uani 1 1 d . . .
C12 C 0.1808(3) 0.07717(19) 1.1241(3) 0.0540(8) Uani 1 1 d . . .
H12 H 0.1876 0.1250 1.1396 0.065 Uiso 1 1 calc R . .
C13 C 0.0907(3) 0.0417(2) 1.1521(3) 0.0582(9) Uani 1 1 d . . .
H13 H 0.0370 0.0657 1.1861 0.070 Uiso 1 1 calc R . .
C14 C 0.0789(3) -0.02948(19) 1.1303(3) 0.0529(8) Uani 1 1 d . . .
C15 C 0.1581(3) -0.06474(18) 1.0798(3) 0.0518(8) Uani 1 1 d . . .
H15 H 0.1512 -0.1126 1.0649 0.062 Uiso 1 1 calc R . .
C16 C 0.2490(3) -0.02805(17) 1.0511(3) 0.0475(7) Uani 1 1 d . . .
H16 H 0.3023 -0.0519 1.0163 0.057 Uiso 1 1 calc R . .
C17 C -0.0253(4) -0.1333(3) 1.1480(5) 0.0949(16) Uani 1 1 d . . .
H17A H -0.0279 -0.1451 1.0663 0.142 Uiso 1 1 calc R . .
H17B H -0.0922 -0.1483 1.1753 0.142 Uiso 1 1 calc R . .
H17C H 0.0363 -0.1564 1.1928 0.142 Uiso 1 1 calc R . .
C18 C 0.3416(2) 0.05363(16) 0.8141(3) 0.0423(7) Uani 1 1 d . . .
C19 C 0.3987(2) 0.05161(16) 0.7199(3) 0.0434(7) Uani 1 1 d . . .
C20 C 0.5135(3) 0.07952(19) 0.7306(3) 0.0522(8) Uani 1 1 d . . .
H20A H 0.5284 0.0964 0.6546 0.063 Uiso 1 1 calc R . .
H20B H 0.5653 0.0422 0.7554 0.063 Uiso 1 1 calc R . .
C21 C 0.5286(3) 0.13887(18) 0.8195(3) 0.0505(8) Uani 1 1 d . . .
H21A H 0.6064 0.1492 0.8388 0.061 Uiso 1 1 calc R . .
H21B H 0.4924 0.1806 0.7848 0.061 Uiso 1 1 calc R . .
C22 C 0.3274(2) 0.02094(16) 0.6240(2) 0.0422(7) Uani 1 1 d . . .
C23 C 0.2282(2) 0.00533(16) 0.6671(3) 0.0431(7) Uani 1 1 d . . .
C24 C 0.1386(3) -0.02400(18) 0.5955(3) 0.0514(8) Uani 1 1 d . . .
H24 H 0.0735 -0.0347 0.6248 0.062 Uiso 1 1 calc R . .
C25 C 0.1507(3) -0.03641(19) 0.4798(3) 0.0568(9) Uani 1 1 d . . .
H25 H 0.0924 -0.0561 0.4301 0.068 Uiso 1 1 calc R . .
C26 C 0.2473(3) -0.0204(2) 0.4349(3) 0.0587(9) Uani 1 1 d . . .
H26 H 0.2520 -0.0287 0.3558 0.070 Uiso 1 1 calc R . .
C27 C 0.3364(3) 0.00752(19) 0.5061(3) 0.0522(8) Uani 1 1 d . . .
H27 H 0.4015 0.0173 0.4760 0.063 Uiso 1 1 calc R . .
C28 C 0.2118(6) 0.1793(3) 0.4673(6) 0.1245(19) Uani 1 1 d U . .
H28A H 0.2453 0.1338 0.4548 0.149 Uiso 0.648(5) 1 calc PR A 1
H28B H 0.2437 0.1326 0.4610 0.149 Uiso 0.352(5) 1 d PR A 2
Cl1A Cl 0.2618(4) 0.2429(2) 0.3753(7) 0.207(3) Uani 0.648(5) 1 d PU A 1
Cl2A Cl 0.2588(8) 0.2090(2) 0.6076(5) 0.248(4) Uani 0.648(5) 1 d PU A 1
Cl3A Cl 0.0792(3) 0.1723(2) 0.4430(6) 0.185(2) Uani 0.648(5) 1 d PU A 1
Cl1B Cl 0.1331(12) 0.1823(6) 0.5897(10) 0.228(5) Uani 0.352(5) 1 d PU A 2
Cl2B Cl 0.0986(10) 0.1909(5) 0.3563(9) 0.207(5) Uani 0.352(5) 1 d PU A 2
Cl3B Cl 0.2997(7) 0.2334(5) 0.5039(13) 0.200(4) Uani 0.352(5) 1 d PU A 2
N1 N 0.4830(2) 0.12126(13) 0.9277(2) 0.0435(6) Uani 1 1 d . . .
N2 N 0.4456(3) 0.13334(16) 1.2315(2) 0.0583(8) Uani 1 1 d . . .
N3 N 0.2382(2) 0.02500(14) 0.7838(2) 0.0457(6) Uani 1 1 d . . .
H3A H 0.1887 0.0203 0.8297 0.055 Uiso 1 1 calc R . .
O1 O 0.4987(3) 0.1835(2) 1.2726(3) 0.1081(13) Uani 1 1 d . . .
O2 O 0.3941(3) 0.09634(18) 1.2892(2) 0.0894(10) Uani 1 1 d . . .
O3 O -0.0138(2) -0.05967(16) 1.1622(3) 0.0736(8) Uani 1 1 d . . .

loop_
_atom_site_aniso_label
_atom_site_aniso_U_11
_atom_site_aniso_U_22
_atom_site_aniso_U_33
_atom_site_aniso_U_23
_atom_site_aniso_U_13
_atom_site_aniso_U_12
C1 0.127(4) 0.069(3) 0.065(3) 0.007(2) -0.016(2) -0.044(3)
C2 0.207(8) 0.127(5) 0.091(4) -0.005(4) -0.002(5) -0.120(5)
C3 0.141(6) 0.208(8) 0.104(5) -0.031(5) -0.005(4) -0.122(6)
C4 0.079(3) 0.168(6) 0.093(4) -0.028(4) -0.028(3) -0.030(4)
C5 0.071(2) 0.079(3) 0.057(2) -0.0073(19) -0.0149(18) -0.006(2)
C6 0.063(2) 0.0487(18) 0.0446(17) -0.0063(14) -0.0044(15) -0.0128(15)
C7 0.0534(18) 0.0401(16) 0.0401(16) -0.0028(12) -0.0026(13) -0.0036(13)
C8 0.0586(19) 0.0427(16) 0.0358(15) -0.0045(12) 0.0001(13) -0.0023(14)
C9 0.0496(17) 0.0467(16) 0.0356(15) -0.0012(12) 0.0023(12) -0.0003(13)
C10 0.0432(16) 0.0473(17) 0.0359(15) -0.0017(12) 0.0018(12) -0.0026(13)
C11 0.0488(17) 0.0520(18) 0.0295(14) -0.0001(12) 0.0000(12) -0.0012(13)
C12 0.064(2) 0.0521(19) 0.0465(18) -0.0055(14) 0.0115(15) 0.0011(16)
C13 0.054(2) 0.072(2) 0.051(2) -0.0035(17) 0.0156(15) 0.0064(17)
C14 0.0479(18) 0.071(2) 0.0383(16) 0.0090(15) 0.0023(13) -0.0040(16)
C15 0.0523(19) 0.0506(18) 0.0508(19) 0.0017(14) 0.0013(15) -0.0048(15)
C16 0.0476(17) 0.0529(18) 0.0415(17) -0.0013(13) 0.0049(13) 0.0024(14)
C17 0.072(3) 0.085(3) 0.129(4) 0.037(3) 0.017(3) -0.013(2)
C18 0.0409(15) 0.0496(17) 0.0356(15) -0.0008(12) 0.0021(12) -0.0027(13)
C19 0.0417(16) 0.0516(17) 0.0359(15) 0.0009(13) 0.0015(12) 0.0003(13)
C20 0.0424(17) 0.071(2) 0.0433(18) -0.0042(15) 0.0050(13) -0.0046(15)
C21 0.0486(17) 0.0579(19) 0.0437(17) 0.0043(14) 0.0019(13) -0.0091(15)
C22 0.0422(15) 0.0487(17) 0.0341(15) 0.0010(12) -0.0008(12) 0.0053(13)
C23 0.0420(16) 0.0500(17) 0.0352(15) -0.0008(12) -0.0025(12) 0.0019(13)
C24 0.0421(16) 0.065(2) 0.0452(18) -0.0016(15) -0.0029(13) -0.0030(14)
C25 0.0505(19) 0.068(2) 0.0463(19) -0.0094(15) -0.0132(15) 0.0035(16)
C26 0.060(2) 0.078(2) 0.0341(17) -0.0065(15) -0.0047(15) 0.0114(18)
C27 0.0494(18) 0.068(2) 0.0378(17) -0.0002(14) 0.0014(13) 0.0071(16)
C28 0.139(4) 0.070(3) 0.155(5) -0.012(3) -0.015(4) 0.022(3)
Cl1A 0.189(4) 0.130(3) 0.331(7) 0.055(3) 0.143(4) 0.042(3)
Cl2A 0.374(8) 0.122(3) 0.204(5) -0.012(3) -0.125(5) 0.014(4)
Cl3A 0.130(3) 0.149(3) 0.273(7) -0.017(4) 0.020(3) -0.050(2)
Cl1B 0.307(12) 0.217(9) 0.175(8) 0.028(6) 0.090(8) 0.004(8)
Cl2B 0.276(10) 0.146(6) 0.170(7) -0.072(5) -0.081(6) 0.085(6)
Cl3B 0.177(6) 0.161(6) 0.275(9) -0.059(6) 0.079(6) -0.088(5)
N1 0.0443(13) 0.0487(14) 0.0362(13) -0.0013(11) 0.0008(10) -0.0045(11)
N2 0.076(2) 0.0584(17) 0.0392(15) -0.0072(13) 0.0015(14) -0.0129(15)
N3 0.0408(13) 0.0615(16) 0.0346(13) -0.0019(11) 0.0043(10) -0.0071(11)
O1 0.145(3) 0.118(3) 0.0636(19) -0.0435(19) 0.0243(19) -0.064(2)
O2 0.128(3) 0.101(2) 0.0386(14) 0.0009(14) 0.0101(15) -0.043(2)
O3 0.0565(15) 0.087(2) 0.0803(19) 0.0111(15) 0.0186(13) -0.0105(14)

loop_
_atom_type_symbol
_atom_type_description
_atom_type_scat_dispersion_real
_atom_type_scat_dispersion_imag
_atom_type_scat_source
C C 0.0033 0.0016 'International Tables Vol C Tables 4.2.6.8 and 6.1.1.4'
H H 0.0000 0.0000 'International Tables Vol C Tables 4.2.6.8 and 6.1.1.4'
N N 0.0061 0.0033 'International Tables Vol C Tables 4.2.6.8 and 6.1.1.4'
O O 0.0106 0.0060 'International Tables Vol C Tables 4.2.6.8 and 6.1.1.4'
Cl Cl 0.1484 0.1585 'International Tables Vol C Tables 4.2.6.8 and 6.1.1.4'

loop_
_geom_angle_atom_site_label_1
_geom_angle_atom_site_label_2
_geom_angle_atom_site_label_3
_geom_angle
C6 C1 C2 120.1(5)
C3 C2 C1 119.9(6)
C2 C3 C4 119.8(5)
C5 C4 C3 120.5(6)
C4 C5 C6 119.7(5)
C1 C6 C5 119.9(4)
C1 C6 C7 120.3(3)
C5 C6 C7 119.8(3)
N1 C7 C8 105.9(3)
N1 C7 C6 122.3(3)
C8 C7 C6 131.7(3)
C7 C8 C9 110.7(3)
C7 C8 N2 124.4(3)
C9 C8 N2 124.9(3)
C10 C9 C8 104.3(3)
C10 C9 C11 125.6(3)
C8 C9 C11 130.1(3)
C9 C10 N1 109.7(3)
C9 C10 C18 134.8(3)
N1 C10 C18 115.5(3)
C16 C11 C12 117.8(3)
C16 C11 C9 119.8(3)
C12 C11 C9 122.4(3)
C13 C12 C11 121.0(3)
C12 C13 C14 120.6(3)
O3 C14 C15 124.6(3)
O3 C14 C13 115.8(3)
C15 C14 C13 119.6(3)
C14 C15 C16 119.2(3)
C11 C16 C15 121.8(3)
C19 C18 N3 110.0(3)
C19 C18 C10 122.8(3)
N3 C18 C10 127.2(3)
C18 C19 C22 107.1(3)
C18 C19 C20 120.2(3)
C22 C19 C20 132.7(3)
C19 C20 C21 110.4(3)
N1 C21 C20 111.8(3)
C27 C22 C23 119.2(3)
C27 C22 C19 134.3(3)
C23 C22 C19 106.4(3)
N3 C23 C24 129.7(3)
N3 C23 C22 108.5(2)
C24 C23 C22 121.8(3)
C25 C24 C23 117.2(3)
C24 C25 C26 122.0(3)
C27 C26 C25 120.8(3)
C26 C27 C22 119.0(3)
Cl3B C28 Cl3A 140.1(6)
Cl3B C28 Cl2A 51.9(5)
Cl3A C28 Cl2A 112.8(6)
Cl3B C28 Cl1A 53.5(6)
Cl3A C28 Cl1A 112.0(5)
Cl2A C28 Cl1A 103.4(5)
Cl3B C28 Cl2B 125.2(8)
Cl3A C28 Cl2B 38.0(4)
Cl2A C28 Cl2B 139.5(5)
Cl1A C28 Cl2B 77.7(6)
Cl3B C28 Cl1B 101.5(7)
Cl3A C28 Cl1B 60.5(6)
Cl2A C28 Cl1B 54.1(5)
Cl1A C28 Cl1B 134.8(5)
Cl2B C28 Cl1B 96.1(7)
C7 N1 C10 109.4(2)
C7 N1 C21 127.7(3)
C10 N1 C21 122.5(2)
O2 N2 O1 122.8(3)
O2 N2 C8 119.3(3)
O1 N2 C8 117.9(3)
C23 N3 C18 108.0(2)
C14 O3 C17 117.4(3)

loop_
_geom_bond_atom_site_label_1
_geom_bond_atom_site_label_2
_geom_bond_distance
C1 C6 1.375(5)
C1 C2 1.384(7)
C2 C3 1.375(11)
C3 C4 1.375(10)
C4 C5 1.377(7)
C5 C6 1.383(5)
C6 C7 1.475(4)
C7 N1 1.370(4)
C7 C8 1.380(4)
C8 C9 1.426(4)
C8 N2 1.435(4)
C9 C10 1.375(4)
C9 C11 1.473(4)
C10 N1 1.390(4)
C10 C18 1.445(4)
C11 C16 1.381(4)
C11 C12 1.388(5)
C12 C13 1.370(5)
C13 C14 1.385(5)
C14 O3 1.367(4)
C14 C15 1.373(5)
C15 C16 1.392(5)
C17 O3 1.419(6)
C18 C19 1.366(4)
C18 N3 1.380(4)
C19 C22 1.433(4)
C19 C20 1.493(4)
C20 C21 1.518(5)
C21 N1 1.466(4)
C22 C27 1.395(4)
C22 C23 1.406(4)
C23 N3 1.379(4)
C23 C24 1.395(4)
C24 C25 1.377(5)
C25 C26 1.388(5)
C26 C27 1.379(5)
C28 Cl3B 1.509(9)
C28 Cl3A 1.617(8)
C28 Cl2A 1.729(8)
C28 Cl1A 1.771(8)
C28 Cl2B 1.764(10)
C28 Cl1B 1.809(11)
N2 O2 1.202(4)
N2 O1 1.216(4)
